data_4338425
loop_
_publ_author_name
'Miyake, Ryosuke'
'Shionoya, Mitsuhiko'

_publ_section_title
;
 Concerted ligand exchange and the roles of counter anions in the
 reversible structural switching of crystalline Peptide
 metallo-macrocycles.
;
_journal_issue 11
_journal_name_full 'Inorganic chemistry'
_journal_page_first 5717
_journal_page_last 5723
_journal_paper_doi 10.1021/ic500478p
_journal_volume 53
_journal_year 2014
_chemical_formula_sum 'C48 H110.96 B8 F32 N28 Ni4 O13.48'
_chemical_formula_weight 2225.61
_chemical_name_systematic
; 
 ? 
;
_space_group_IT_number 82
_symmetry_cell_setting tetragonal
_symmetry_space_group_name_Hall 'I -4'
_symmetry_space_group_name_H-M 'I -4'
_atom_sites_solution_hydrogens geom
_atom_sites_solution_primary direct
_atom_sites_solution_secondary difmap
_audit_creation_method SHELXL-97
_cell_angle_alpha 90.00
_cell_angle_beta 90.00
_cell_angle_gamma 90.00
_cell_formula_units_Z 2
_cell_length_a 15.7527(6)
_cell_length_b 15.7527(6)
_cell_length_c 19.7785(15)
_cell_measurement_reflns_used 6177
_cell_measurement_temperature 313
_cell_measurement_theta_max 26.09
_cell_measurement_theta_min 2.59
_cell_volume 4908.0(5)
_computing_cell_refinement 'APEX2 (Bruker AXS, 2006)'
_computing_data_collection 'APEX2 (Bruker AXS, 2006)'
_computing_data_reduction 'SAINT (Bruker AXS, 2004)'
_computing_molecular_graphics 'XSHEL (Bruker AXS,2002)'
_computing_publication_material 'XCIF (Bruker AXS, 2001)'
_computing_structure_refinement 'SHELXL-97 (Sheldrick, 1997)'
_computing_structure_solution 'SHELXS-97 (Sheldrick, 1997)'
_diffrn_ambient_temperature 313
_diffrn_detector_area_resol_mean 8.333
_diffrn_measured_fraction_theta_full 0.996
_diffrn_measured_fraction_theta_max 0.996
_diffrn_measurement_device_type 'Bruker APEXII CCD area detector'
_diffrn_measurement_method 'phi and omega scans'
_diffrn_radiation_monochromator 'Bruker Helios multilayer confocal mirror'
_diffrn_radiation_source 'Bruker TXS fine-focus rotating anode'
_diffrn_radiation_type MoK\a
_diffrn_radiation_wavelength 0.71073
_diffrn_reflns_av_R_equivalents 0.0380
_diffrn_reflns_av_sigmaI/netI 0.0623
_diffrn_reflns_limit_h_max 21
_diffrn_reflns_limit_h_min -21
_diffrn_reflns_limit_k_max 21
_diffrn_reflns_limit_k_min -18
_diffrn_reflns_limit_l_max 25
_diffrn_reflns_limit_l_min -27
_diffrn_reflns_number 18016
_diffrn_reflns_theta_full 29.81
_diffrn_reflns_theta_max 29.81
_diffrn_reflns_theta_min 1.65
_exptl_absorpt_coefficient_mu 0.880
_exptl_absorpt_correction_T_max 0.8794
_exptl_absorpt_correction_T_min 0.7845
_exptl_absorpt_correction_type empirical
_exptl_absorpt_process_details
;
SADABS Sheldrick 1996
;
_exptl_crystal_colour purple
_exptl_crystal_density_diffrn 1.506
_exptl_crystal_density_method 'not measured'
_exptl_crystal_description prismatic
_exptl_crystal_F_000 2286
_exptl_crystal_size_max 0.29
_exptl_crystal_size_mid 0.20
_exptl_crystal_size_min 0.15
_refine_diff_density_max 0.922
_refine_diff_density_min -0.323
_refine_diff_density_rms 0.095
_refine_ls_abs_structure_details 'Flack H D (1983), Acta Cryst. A39, 876-881'
_refine_ls_abs_structure_Flack 0.06(2)
_refine_ls_extinction_method none
_refine_ls_goodness_of_fit_ref 0.998
_refine_ls_hydrogen_treatment constr
_refine_ls_matrix_type full
_refine_ls_number_parameters 420
_refine_ls_number_reflns 6938
_refine_ls_number_restraints 333
_refine_ls_restrained_S_all 0.998
_refine_ls_R_factor_all 0.1084
_refine_ls_R_factor_gt 0.0658
_refine_ls_shift/su_max 0.001
_refine_ls_shift/su_mean 0.000
_refine_ls_structure_factor_coef Fsqd
_refine_ls_weighting_details 'calc w=1/[\s^2^(Fo^2^)+(0.1147P)^2^+0.0000P] where P=(Fo^2^+2Fc^2^)/3'
_refine_ls_weighting_scheme calc
_refine_ls_wR_factor_gt 0.1673
_refine_ls_wR_factor_ref 0.1894
_reflns_number_gt 4294
_reflns_number_total 6938
_reflns_threshold_expression >2sigma(I)
_cod_data_source_file ic500478p_si_002.cif
_cod_data_source_block i-4_313K_again
_cod_depositor_comments
;
The following automatic conversions were performed:

'_symmetry_cell_setting' value 'Tetragonal' changed to 'tetragonal'
according to
/usr/data/users/saulius/crontab/automatic-downloads/rss-feeds/ACS/lib/dictionaries/cif_core.dic
dictionary named 'cif_core.dic' version 2.4.2 from 2011-04-26.

Automatic conversion script
Id: cif_fix_values 2281 2013-09-26 08:29:07Z andrius 

 Adding full bibliography for 4338420--4338426.cif.
;
_cod_original_sg_symbol_H-M 'I-4   '
_cod_database_code 4338425

loop_
_symmetry_equiv_pos_as_xyz
'x, y, z'
'-x, -y, z'
'y, -x, -z'
'-y, x, -z'
'x+1/2, y+1/2, z+1/2'
'-x+1/2, -y+1/2, z+1/2'
'y+1/2, -x+1/2, -z+1/2'
'-y+1/2, x+1/2, -z+1/2'

loop_
_atom_site_label
_atom_site_type_symbol
_atom_site_fract_x
_atom_site_fract_y
_atom_site_fract_z
_atom_site_U_iso_or_equiv
_atom_site_adp_type
_atom_site_occupancy
_atom_site_symmetry_multiplicity
_atom_site_calc_flag
_atom_site_refinement_flags
_atom_site_disorder_assembly
_atom_site_disorder_group
C1A C 0.7470(15) 1.0925(11) 0.8337(14) 0.110(6) Uani 0.450(19) 1 d PDU A 1
H1A H 0.7666 1.1429 0.8560 0.165 Uiso 0.450(19) 1 calc PR A 1
H1B H 0.6899 1.0804 0.8478 0.165 Uiso 0.450(19) 1 calc PR A 1
H1C H 0.7482 1.1010 0.7857 0.165 Uiso 0.450(19) 1 calc PR A 1
C2A C 0.8059(12) 1.0161(10) 0.8528(11) 0.079(4) Uani 0.450(19) 1 d PDU A 1
C1B C 0.7081(15) 1.0821(11) 0.7960(13) 0.122(6) Uani 0.550(19) 1 d PDU A 2
H1D H 0.7054 1.0769 0.7477 0.183 Uiso 0.550(19) 1 calc PR A 2
H1E H 0.7223 1.1394 0.8079 0.183 Uiso 0.550(19) 1 calc PR A 2
H1F H 0.6540 1.0676 0.8152 0.183 Uiso 0.550(19) 1 calc PR A 2
C2B C 0.7786(9) 1.0197(8) 0.8246(9) 0.075(3) Uani 0.550(19) 1 d PDU A 2
C3 C 0.8170(7) 0.9032(6) 0.9152(5) 0.115(4) Uani 1 1 d . . .
H3A H 0.8220 0.9054 0.9640 0.138 Uiso 1 1 calc R A 1
H3B H 0.8739 0.9107 0.8976 0.138 Uiso 1 1 calc R A 1
C4 C 0.7923(4) 0.8099(4) 0.8982(3) 0.0701(16) Uani 1 1 d . A .
C5 C 0.8541(5) 0.7512(5) 0.9378(4) 0.091(2) Uani 1 1 d . . .
H5A H 0.9115 0.7722 0.9318 0.109 Uiso 1 1 calc R A .
H5B H 0.8407 0.7549 0.9856 0.109 Uiso 1 1 calc R . .
C6 C 0.6977(5) 0.7976(4) 0.9208(4) 0.092(2) Uani 1 1 d . . .
H6A H 0.6875 0.8309 0.9613 0.110 Uiso 1 1 calc R A .
H6B H 0.6605 0.8189 0.8856 0.110 Uiso 1 1 calc R . .
C7 C 0.7978(3) 0.7871(3) 0.8227(3) 0.0593(13) Uani 1 1 d . . .
C8 C 0.8499(3) 0.8231(3) 0.7108(3) 0.0542(11) Uani 1 1 d . . .
H8A H 0.8302 0.8740 0.6882 0.065 Uiso 1 1 calc R A .
H8B H 0.8125 0.7770 0.6977 0.065 Uiso 1 1 calc R . .
C9 C 0.9413(3) 0.8026(3) 0.6853(3) 0.0472(10) Uani 1 1 d . A .
C10 C 1.0016(3) 0.8705(3) 0.7146(3) 0.0600(12) Uani 1 1 d . . .
H10A H 0.9748 0.9257 0.7109 0.072 Uiso 1 1 calc R A .
H10B H 1.0106 0.8589 0.7623 0.072 Uiso 1 1 calc R . .
C11 C 0.9356(3) 0.8068(3) 0.6083(3) 0.0561(11) Uani 1 1 d . . .
H11A H 0.8867 0.7740 0.5938 0.067 Uiso 1 1 calc R A .
H11B H 0.9259 0.8653 0.5951 0.067 Uiso 1 1 calc R . .
C12 C 0.9718(3) 0.7143(3) 0.7059(2) 0.0448(9) Uani 1 1 d . . .
N1A N 0.7798(11) 0.9645(10) 0.8999(9) 0.072(4) Uani 0.450(19) 1 d PDU A 1
H1G H 0.7332 0.9761 0.9206 0.086 Uiso 0.450(19) 1 calc PR A 1
N1B N 0.7531(9) 0.9701(7) 0.8738(8) 0.071(3) Uani 0.550(19) 1 d PDU A 2
H1H H 0.7006 0.9721 0.8855 0.085 Uiso 0.550(19) 1 calc PR A 2
N2 N 0.8514(3) 0.6618(4) 0.9174(3) 0.0753(13) Uani 1 1 d . A .
H2A H 0.8597 0.6294 0.9543 0.090 Uiso 1 1 calc R . .
H2B H 0.8949 0.6519 0.8889 0.090 Uiso 1 1 calc R . .
N3 N 0.6760(3) 0.7071(3) 0.9348(3) 0.0647(12) Uani 1 1 d . A .
H3C H 0.6195 0.7003 0.9310 0.078 Uiso 1 1 calc R . .
H3D H 0.6905 0.6947 0.9777 0.078 Uiso 1 1 calc R . .
N4 N 0.8427(3) 0.8356(2) 0.7832(2) 0.0594(10) Uani 1 1 d . A .
H4 H 0.8696 0.8774 0.8011 0.071 Uiso 1 1 calc R . .
N5 N 1.0852(3) 0.8732(3) 0.6799(2) 0.0603(10) Uani 1 1 d . A .
H5C H 1.1251 0.8860 0.7108 0.072 Uiso 1 1 calc R . .
H5D H 1.0841 0.9157 0.6496 0.072 Uiso 1 1 calc R . .
N6 N 1.0111(3) 0.7752(3) 0.5722(2) 0.0580(10) Uani 1 1 d . A .
H6C H 1.0220 0.8106 0.5376 0.070 Uiso 1 1 calc R . .
H6D H 0.9985 0.7241 0.5545 0.070 Uiso 1 1 calc R . .
N7 N 0.9206(3) 0.6606(2) 0.7359(2) 0.0582(11) Uani 1 1 d . A .
H7A H 0.9387 0.6112 0.7475 0.070 Uiso 1 1 calc R . .
H7B H 0.8689 0.6748 0.7441 0.070 Uiso 1 1 calc R . .
Ni1 Ni 0.73703(3) 0.62199(3) 0.86964(3) 0.05015(18) Uani 1 1 d . . .
O1A O 0.8760(12) 1.0043(12) 0.8240(11) 0.101(6) Uani 0.450(19) 1 d PDU A 1
O1B O 0.8509(8) 1.0113(7) 0.7981(7) 0.072(3) Uani 0.550(19) 1 d PDU A 2
O2 O 0.7629(2) 0.7218(2) 0.80287(19) 0.0563(8) Uani 1 1 d . A .
O3 O 1.0465(2) 0.6939(2) 0.69412(19) 0.0565(8) Uani 1 1 d . A .
B1 B 1.0000 0.0000 0.5000 0.059(3) Uani 1 4 d S . .
B2 B 0.2887(5) 0.0505(6) 0.5954(5) 0.090(2) Uani 1 1 d . . .
F1 F 0.9406(3) 0.0391(4) 0.5372(3) 0.131(2) Uani 1 1 d . . .
F2 F 0.3254(6) 0.0586(5) 0.6552(4) 0.186(4) Uani 1 1 d . . .
F3 F 0.2704(4) 0.1251(4) 0.5670(3) 0.1364(19) Uani 1 1 d . . .
F4 F 0.3423(4) 0.0085(5) 0.5495(4) 0.159(3) Uani 1 1 d . . .
F5 F 0.2176(5) 0.0055(4) 0.6023(5) 0.172(3) Uani 1 1 d . . .
O4SA O 0.0000 0.5000 0.7500 0.108(9) Uani 0.524(32) 4 d PU B 1
B3A B 0.0000 0.5000 0.621(4) 0.195(11) Uani 0.184(8) 2 d SPDU . 1
F7A F -0.003(4) 0.560(3) 0.572(3) 0.194(9) Uani 0.184(8) 1 d PDU . 1
F6A F -0.0869(10) 0.504(3) 0.627(3) 0.202(9) Uani 0.184(8) 1 d PDU . 1
B3C B -0.2254(17) 0.5978(18) 0.6077(12) 0.165(5) Uani 0.203(7) 1 d PDU C 1
F6C F -0.165(2) 0.639(2) 0.5719(18) 0.168(6) Uani 0.203(7) 1 d PDU C 1
F7C F -0.292(2) 0.581(2) 0.5670(18) 0.161(8) Uani 0.203(7) 1 d PDU C 1
F8C F -0.252(2) 0.649(2) 0.6585(18) 0.170(8) Uani 0.203(7) 1 d PDU C 1
O4SB O 0.0000 0.5000 0.6875(13) 0.109(8) Uani 0.474(32) 2 d PU B 2
F6B F -0.0917(11) 0.6058(12) 0.5812(8) 0.179(5) Uani 0.455(7) 1 d PDU D 2
F9B F -0.1898(10) 0.5294(8) 0.6371(8) 0.200(4) Uani 0.658(4) 1 d PDU D 2
B3B B -0.1747(10) 0.5799(11) 0.5827(7) 0.161(5) Uani 0.455(7) 1 d PDU D 2
F8B F -0.2218(12) 0.6527(9) 0.5856(9) 0.172(5) Uani 0.455(7) 1 d PDU D 2
F7B F -0.1909(9) 0.5300(8) 0.5289(6) 0.148(4) Uani 0.455(7) 1 d PDU D 2

loop_
_atom_site_aniso_label
_atom_site_aniso_U_11
_atom_site_aniso_U_22
_atom_site_aniso_U_33
_atom_site_aniso_U_23
_atom_site_aniso_U_13
_atom_site_aniso_U_12
C1A 0.116(9) 0.091(8) 0.123(10) 0.002(7) 0.013(7) 0.016(7)
C2A 0.091(7) 0.051(5) 0.095(8) -0.004(6) 0.008(6) 0.001(5)
C1B 0.133(9) 0.100(8) 0.132(9) 0.003(7) 0.007(8) 0.011(7)
C2B 0.084(6) 0.050(4) 0.090(7) -0.014(5) 0.016(6) 0.005(5)
C3 0.137(7) 0.093(6) 0.116(6) -0.052(5) 0.066(6) -0.052(5)
C4 0.080(4) 0.061(3) 0.069(3) -0.024(3) 0.029(3) -0.017(3)
C5 0.101(5) 0.086(4) 0.087(5) -0.026(4) 0.019(4) -0.040(4)
C6 0.107(5) 0.059(3) 0.109(5) -0.029(3) 0.060(4) -0.018(3)
C7 0.053(3) 0.050(3) 0.075(4) -0.014(2) 0.021(2) 0.000(2)
C8 0.046(2) 0.044(2) 0.072(3) 0.008(2) 0.012(2) 0.0073(18)
C9 0.041(2) 0.039(2) 0.062(3) 0.0060(19) 0.0026(19) 0.0050(16)
C10 0.055(3) 0.048(2) 0.077(3) -0.002(2) 0.014(2) -0.002(2)
C11 0.058(3) 0.050(2) 0.061(3) 0.011(2) -0.003(2) 0.007(2)
C12 0.047(2) 0.0393(19) 0.048(3) 0.0038(17) -0.0019(17) 0.0041(16)
N1A 0.083(8) 0.063(6) 0.068(7) -0.014(6) 0.007(6) 0.007(6)
N1B 0.084(6) 0.053(4) 0.076(6) -0.011(5) 0.017(6) -0.001(4)
N2 0.068(3) 0.080(3) 0.078(3) -0.012(3) 0.011(2) -0.018(2)
N3 0.069(3) 0.058(2) 0.066(3) -0.014(2) 0.025(2) -0.012(2)
N4 0.062(2) 0.0394(18) 0.076(3) -0.0063(18) 0.022(2) -0.0051(17)
N5 0.049(2) 0.056(2) 0.077(3) -0.008(2) 0.003(2) -0.0100(17)
N6 0.059(2) 0.064(2) 0.051(2) 0.0036(18) 0.0027(18) 0.0023(19)
N7 0.051(2) 0.0438(19) 0.080(3) 0.0158(19) 0.0124(19) 0.0022(16)
Ni1 0.0462(3) 0.0485(3) 0.0557(3) -0.0074(3) 0.0121(3) -0.0054(2)
O1A 0.115(9) 0.068(7) 0.121(10) 0.003(7) 0.026(7) -0.005(6)
O1B 0.084(6) 0.050(4) 0.082(6) -0.006(4) 0.029(5) -0.008(4)
O2 0.0592(19) 0.0455(16) 0.064(2) -0.0084(14) 0.0153(16) -0.0055(14)
O3 0.0454(16) 0.0489(16) 0.075(2) 0.0218(16) 0.0076(15) 0.0052(13)
B1 0.056(4) 0.056(4) 0.064(7) 0.000 0.000 0.000
B2 0.073(5) 0.088(5) 0.110(6) -0.023(5) -0.019(4) 0.001(4)
F1 0.108(3) 0.132(4) 0.154(5) -0.064(4) 0.058(3) -0.016(3)
F2 0.255(9) 0.155(6) 0.149(5) 0.006(4) -0.117(6) -0.013(6)
F3 0.146(5) 0.133(4) 0.131(4) 0.031(4) 0.014(4) 0.014(4)
F4 0.114(4) 0.196(7) 0.168(6) -0.008(5) 0.004(4) 0.047(4)
F5 0.149(6) 0.149(5) 0.217(8) -0.059(5) 0.030(5) -0.056(5)
O4SA 0.093(8) 0.093(8) 0.14(2) 0.000 0.000 0.000
B3A 0.195(13) 0.196(13) 0.195(13) 0.000 0.000 -0.003(9)
F7A 0.193(12) 0.191(12) 0.198(12) 0.000(8) -0.004(8) -0.010(8)
F6A 0.211(12) 0.196(12) 0.198(12) 0.001(8) 0.001(8) -0.004(8)
B3C 0.172(7) 0.161(7) 0.162(7) 0.002(6) -0.009(6) -0.006(6)
F6C 0.172(9) 0.166(9) 0.165(9) 0.002(7) 0.001(7) -0.008(7)
F7C 0.170(10) 0.156(10) 0.156(10) -0.010(8) -0.013(8) -0.009(8)
F8C 0.166(10) 0.173(10) 0.172(10) -0.010(8) -0.005(8) 0.006(8)
O4SB 0.127(13) 0.068(9) 0.132(17) 0.000 0.000 0.006(9)
F6B 0.185(8) 0.174(8) 0.179(8) 0.000(7) -0.011(7) -0.026(7)
F9B 0.231(8) 0.175(7) 0.194(7) -0.004(6) -0.013(7) -0.025(6)
B3B 0.172(7) 0.154(7) 0.156(7) 0.007(6) -0.014(6) -0.010(6)
F8B 0.172(7) 0.171(7) 0.174(7) -0.008(6) -0.005(6) -0.007(6)
F7B 0.181(8) 0.133(7) 0.129(7) 0.037(6) -0.051(6) -0.024(6)

loop_
_atom_type_symbol
_atom_type_description
_atom_type_scat_dispersion_real
_atom_type_scat_dispersion_imag
_atom_type_scat_source
C C 0.0033 0.0016 'International Tables Vol C Tables 4.2.6.8 and 6.1.1.4'
H H 0.0000 0.0000 'International Tables Vol C Tables 4.2.6.8 and 6.1.1.4'
B B 0.0013 0.0007 'International Tables Vol C Tables 4.2.6.8 and 6.1.1.4'
N N 0.0061 0.0033 'International Tables Vol C Tables 4.2.6.8 and 6.1.1.4'
O O 0.0106 0.0060 'International Tables Vol C Tables 4.2.6.8 and 6.1.1.4'
F F 0.0171 0.0103 'International Tables Vol C Tables 4.2.6.8 and 6.1.1.4'
Ni Ni 0.3393 1.1124 'International Tables Vol C Tables 4.2.6.8 and 6.1.1.4'

loop_
_geom_angle_atom_site_label_1
_geom_angle_atom_site_label_2
_geom_angle_atom_site_label_3
_geom_angle
_geom_angle_site_symmetry_1
_geom_angle_site_symmetry_3
O1A C2A N1A 120.6(17) . .
O1A C2A C1A 121.7(16) . .
N1A C2A C1A 117.6(14) . .
C2B C1B H1D 109.5 . .
C2B C1B H1E 109.5 . .
H1D C1B H1E 109.5 . .
C2B C1B H1F 109.5 . .
H1D C1B H1F 109.5 . .
H1E C1B H1F 109.5 . .
O1B C2B N1B 121.5(13) . .
O1B C2B C1B 123.2(14) . .
N1B C2B C1B 114.9(12) . .
N1A C3 C4 126.8(13) . .
N1A C3 N1B 18.3(10) . .
C4 C3 N1B 109.9(8) . .
N1A C3 H3A 105.6 . .
C4 C3 H3A 105.6 . .
N1B C3 H3A 120.9 . .
N1A C3 H3B 105.6 . .
C4 C3 H3B 105.6 . .
N1B C3 H3B 107.7 . .
H3A C3 H3B 106.1 . .
C7 C4 C5 108.4(5) . .
C7 C4 C3 114.6(6) . .
C5 C4 C3 107.2(7) . .
C7 C4 C6 107.6(5) . .
C5 C4 C6 112.2(6) . .
C3 C4 C6 107.0(5) . .
N2 C5 C4 114.5(6) . .
N2 C5 H5A 108.6 . .
C4 C5 H5A 108.6 . .
N2 C5 H5B 108.6 . .
C4 C5 H5B 108.6 . .
H5A C5 H5B 107.6 . .
N3 C6 C4 112.9(5) . .
N3 C6 H6A 109.0 . .
C4 C6 H6A 109.0 . .
N3 C6 H6B 109.0 . .
C4 C6 H6B 109.0 . .
H6A C6 H6B 107.8 . .
O2 C7 N4 122.8(5) . .
O2 C7 C4 118.6(5) . .
N4 C7 C4 118.4(5) . .
N4 C8 C9 114.8(4) . .
N4 C8 H8A 108.6 . .
C9 C8 H8A 108.6 . .
N4 C8 H8B 108.6 . .
C9 C8 H8B 108.6 . .
H8A C8 H8B 107.5 . .
C12 C9 C11 108.9(4) . .
C12 C9 C10 109.7(4) . .
C11 C9 C10 112.4(4) . .
C12 C9 C8 113.1(4) . .
C11 C9 C8 105.0(4) . .
C10 C9 C8 107.6(4) . .
N5 C10 C9 113.0(4) . .
N5 C10 H10A 109.0 . .
C9 C10 H10A 109.0 . .
N5 C10 H10B 109.0 . .
C9 C10 H10B 109.0 . .
H10A C10 H10B 107.8 . .
N6 C11 C9 114.9(4) . .
N6 C11 H11A 108.5 . .
C9 C11 H11A 108.5 . .
N6 C11 H11B 108.5 . .
C9 C11 H11B 108.5 . .
H11A C11 H11B 107.5 . .
O3 C12 N7 120.1(4) . .
O3 C12 C9 118.9(4) . .
N7 C12 C9 121.0(4) . .
C3 N1A C2A 122.8(15) . .
C3 N1A H1G 118.6 . .
C2A N1A H1G 118.6 . .
C2B N1B C3 123.8(10) . .
C2B N1B H1H 118.1 . .
C3 N1B H1H 118.1 . .
C5 N2 Ni1 115.4(5) . .
C5 N2 H2A 108.4 . .
Ni1 N2 H2A 108.4 . .
C5 N2 H2B 108.4 . .
Ni1 N2 H2B 108.4 . .
H2A N2 H2B 107.5 . .
C6 N3 Ni1 113.1(3) . .
C6 N3 H3C 109.0 . .
Ni1 N3 H3C 109.0 . .
C6 N3 H3D 109.0 . .
Ni1 N3 H3D 109.0 . .
H3C N3 H3D 107.8 . .
C7 N4 C8 123.8(4) . .
C7 N4 H4 118.1 . .
C8 N4 H4 118.1 . .
C10 N5 Ni1 116.2(3) . 7_566
C10 N5 H5C 108.2 . .
Ni1 N5 H5C 108.2 7_566 .
C10 N5 H5D 108.2 . .
Ni1 N5 H5D 108.2 7_566 .
H5C N5 H5D 107.4 . .
C11 N6 Ni1 116.0(3) . 7_566
C11 N6 H6C 108.3 . .
Ni1 N6 H6C 108.3 7_566 .
C11 N6 H6D 108.3 . .
Ni1 N6 H6D 108.3 7_566 .
H6C N6 H6D 107.4 . .
C12 N7 H7A 120.0 . .
C12 N7 H7B 120.0 . .
H7A N7 H7B 120.0 . .
O3 Ni1 N5 89.49(16) 8_646 8_646
O3 Ni1 O2 86.82(13) 8_646 .
N5 Ni1 O2 94.27(17) 8_646 .
O3 Ni1 N3 174.62(16) 8_646 .
N5 Ni1 N3 94.93(19) 8_646 .
O2 Ni1 N3 89.80(16) . .
O3 Ni1 N6 84.41(16) 8_646 8_646
N5 Ni1 N6 87.09(18) 8_646 8_646
O2 Ni1 N6 171.11(15) . 8_646
N3 Ni1 N6 98.84(18) . 8_646
O3 Ni1 N2 89.69(18) 8_646 .
N5 Ni1 N2 178.1(2) 8_646 .
O2 Ni1 N2 83.93(19) . .
N3 Ni1 N2 85.8(2) . .
N6 Ni1 N2 94.6(2) 8_646 .
C7 O2 Ni1 120.9(4) . .
C12 O3 Ni1 122.0(3) . 7_566
F1 B1 F1 107.6(3) . 4_646
F1 B1 F1 113.4(6) . 2_755
F1 B1 F1 107.6(3) 4_646 2_755
F1 B1 F1 107.6(3) . 3_666
F1 B1 F1 113.4(6) 4_646 3_666
F1 B1 F1 107.6(3) 2_755 3_666
F2 B2 F5 109.1(10) . .
F2 B2 F3 112.7(8) . .
F5 B2 F3 109.3(8) . .
F2 B2 F4 111.1(8) . .
F5 B2 F4 108.8(7) . .
F3 B2 F4 105.7(9) . .
F7A B3A F7A 88(6) . 2_565
F7A B3A F6A 90(4) . .
F7A B3A F6A 97(4) 2_565 .
F7A B3A F6A 97(4) . 2_565
F7A B3A F6A 90(4) 2_565 2_565
F6A B3A F6A 171(9) . 2_565
F7C B3C F6C 109.2(15) . .
F7C B3C F8C 109.0(15) . .
F6C B3C F8C 109(4) . .
F7B B3B F9B 104.5(15) . .
F7B B3B F8B 114.8(12) . .
F9B B3B F8B 111.3(11) . .
F7B B3B F6B 109.7(11) . .
F9B B3B F6B 110.9(11) . .
F8B B3B F6B 105.7(18) . .

loop_
_geom_bond_atom_site_label_1
_geom_bond_atom_site_label_2
_geom_bond_distance
_geom_bond_site_symmetry_2
C1A C2A 1.57(2) .
C1A H1A 0.9600 .
C1A H1B 0.9600 .
C1A H1C 0.9600 .
C2A O1A 1.255(15) .
C2A N1A 1.303(16) .
C1B C2B 1.586(19) .
C1B H1D 0.9600 .
C1B H1E 0.9600 .
C1B H1F 0.9600 .
C2B O1B 1.262(12) .
C2B N1B 1.311(15) .
C3 N1A 1.169(19) .
C3 C4 1.556(9) .
C3 N1B 1.67(2) .
C3 H3A 0.9700 .
C3 H3B 0.9700 .
C4 C7 1.539(8) .
C4 C5 1.554(11) .
C4 C6 1.568(9) .
C5 N2 1.467(8) .
C5 H5A 0.9700 .
C5 H5B 0.9700 .
C6 N3 1.491(8) .
C6 H6A 0.9700 .
C6 H6B 0.9700 .
C7 O2 1.230(6) .
C7 N4 1.301(7) .
C8 N4 1.450(7) .
C8 C9 1.559(6) .
C8 H8A 0.9700 .
C8 H8B 0.9700 .
C9 C12 1.527(6) .
C9 C11 1.527(7) .
C9 C10 1.544(7) .
C10 N5 1.485(7) .
C10 H10A 0.9700 .
C10 H10B 0.9700 .
C11 N6 1.472(7) .
C11 H11A 0.9700 .
C11 H11B 0.9700 .
C12 O3 1.242(5) .
C12 N7 1.311(6) .
N1A H1G 0.8600 .
N1B H1H 0.8600 .
N2 Ni1 2.129(5) .
N2 H2A 0.9000 .
N2 H2B 0.9000 .
N3 Ni1 2.094(4) .
N3 H3C 0.9000 .
N3 H3D 0.9000 .
N4 H4 0.8600 .
N5 Ni1 2.076(4) 7_566
N5 H5C 0.9000 .
N5 H5D 0.9000 .
N6 Ni1 2.101(4) 7_566
N6 H6C 0.9000 .
N6 H6D 0.9000 .
N7 H7A 0.8600 .
N7 H7B 0.8600 .
Ni1 O3 2.046(3) 8_646
Ni1 N5 2.076(4) 8_646
Ni1 O2 2.094(3) .
Ni1 N6 2.101(4) 8_646
O3 Ni1 2.046(3) 7_566
B1 F1 1.340(4) .
B1 F1 1.340(4) 4_646
B1 F1 1.340(4) 2_755
B1 F1 1.340(4) 3_666
B2 F2 1.324(10) .
B2 F5 1.331(11) .
B2 F3 1.334(11) .
B2 F4 1.405(11) .
B3A F7A 1.367(13) .
B3A F7A 1.367(13) 2_565
B3A F6A 1.375(13) .
B3A F6A 1.375(13) 2_565
B3C F7C 1.342(16) .
B3C F6C 1.354(16) .
B3C F8C 1.355(16) .
F6B B3B 1.370(12) .
F9B B3B 1.359(12) .
B3B F7B 1.347(12) .
B3B F8B 1.367(12) .
